data_4036084
loop_
_publ_author_name
'Brosius, Victor'
'M\"uller, Matthias'
'Borstelmann, Jan'
'Rominger, Frank'
'Freudenberg, Jan'
'Bunz, Uwe H. F.'

_publ_section_title
;
 Azaacenodibenzosuberones.
;
_journal_name_full 'The Journal of organic chemistry'
_journal_paper_doi 10.1021/acs.joc.9b02756
_journal_year 2019
_chemical_formula_sum 'C47 H54 N2 O Si2'
_chemical_formula_weight 719.10
_chemical_name_common '3b in manuscript'
_space_group_crystal_system monoclinic
_space_group_IT_number 14
_space_group_name_Hall '-P 2yn'
_space_group_name_H-M_alt 'P 1 21/n 1'
_atom_sites_solution_hydrogens geom
_audit_creation_method SHELXL-2018/3
_cell_angle_alpha 90
_cell_angle_beta 93.347(3)
_cell_angle_gamma 90
_cell_formula_units_Z 4
_cell_length_a 12.0996(4)
_cell_length_b 15.1021(7)
_cell_length_c 23.5671(8)
_cell_measurement_reflns_used 20825
_cell_measurement_temperature 200(2)
_cell_measurement_theta_max 69.65
_cell_measurement_theta_min 3.48
_cell_volume 4299.1(3)
_computing_cell_refinement 'X-Area Recipe 1.33.0.0 (STOE, 2015)'
_computing_data_collection 'X-Area Pilatus3_SV 1.31.144.0 (STOE, 2018)'
_computing_data_reduction 'X-Area Integrate 1.73.0.0 (STOE, 2018)'
_computing_molecular_graphics 'Bruker SHELXTL'
_computing_publication_material 'Bruker SHELXTL'
_computing_structure_refinement 'SHELXL-2018/3 (Sheldrick, 2018)'
_computing_structure_solution 'SHELXT-2014 (Sheldrick 2014)'
_diffrn_ambient_temperature 200(2)
_diffrn_detector_area_resol_mean 5.81
_diffrn_measured_fraction_theta_full 0.987
_diffrn_measured_fraction_theta_max 0.969
_diffrn_measurement_device_type 'STOE Stadivari'
_diffrn_measurement_method 'rotation method, \w scans'
_diffrn_radiation_type CuK\a
_diffrn_radiation_wavelength 1.54178
_diffrn_reflns_av_R_equivalents 0.0343
_diffrn_reflns_av_unetI/netI 0.0349
_diffrn_reflns_Laue_measured_fraction_full 0.987
_diffrn_reflns_Laue_measured_fraction_max 0.969
_diffrn_reflns_limit_h_max 9
_diffrn_reflns_limit_h_min -14
_diffrn_reflns_limit_k_max 18
_diffrn_reflns_limit_k_min -17
_diffrn_reflns_limit_l_max 28
_diffrn_reflns_limit_l_min -27
_diffrn_reflns_number 27429
_diffrn_reflns_point_group_measured_fraction_full 0.987
_diffrn_reflns_point_group_measured_fraction_max 0.969
_diffrn_reflns_theta_full 67.679
_diffrn_reflns_theta_max 69.603
_diffrn_reflns_theta_min 3.478
_diffrn_source 'Genix3D Cu HF'
_exptl_absorpt_coefficient_mu 1.010
_exptl_absorpt_correction_T_max 1.458
_exptl_absorpt_correction_T_min 0.778
_exptl_absorpt_correction_type multi-scan
_exptl_absorpt_process_details 'STOE X-AREA LANA'
_exptl_crystal_colour orange
_exptl_crystal_density_diffrn 1.111
_exptl_crystal_description brick
_exptl_crystal_F_000 1544
_exptl_crystal_size_max 0.111
_exptl_crystal_size_mid 0.106
_exptl_crystal_size_min 0.036
_refine_diff_density_max 0.363
_refine_diff_density_min -0.368
_refine_diff_density_rms 0.046
_refine_ls_extinction_method none
_refine_ls_goodness_of_fit_ref 1.023
_refine_ls_hydrogen_treatment constr
_refine_ls_matrix_type full
_refine_ls_number_parameters 492
_refine_ls_number_reflns 7854
_refine_ls_number_restraints 364
_refine_ls_restrained_S_all 1.034
_refine_ls_R_factor_all 0.0881
_refine_ls_R_factor_gt 0.0547
_refine_ls_shift/su_max 0.001
_refine_ls_shift/su_mean 0.000
_refine_ls_structure_factor_coef Fsqd
_refine_ls_weighting_details 'w=1/[\s^2^(Fo^2^)+(0.0630P)^2^+2.6975P] where P=(Fo^2^+2Fc^2^)/3'
_refine_ls_weighting_scheme calc
_refine_ls_wR_factor_gt 0.1284
_refine_ls_wR_factor_ref 0.1507
_reflns_Friedel_coverage 0.000
_reflns_number_gt 5467
_reflns_number_total 7854
_reflns_threshold_expression 'I > 2\s(I)'
_cod_data_source_file jo9b02756_si_002.cif
_cod_data_source_block vb21
_cod_original_sg_symbol_H-M 'P 21/n'
_cod_database_code 4036084
_shelx_shelxl_version_number 2018/3
_shelx_space_group_comment
; 
The symmetry employed for this shelxl refinement is uniquely defined 
by the following loop, which should always be used as a source of 
symmetry information in preference to the above space-group names. 
They are only intended as comments. 
;
_shelx_estimated_absorpt_t_min 0.896
_shelx_estimated_absorpt_t_max 0.965
_exptl_absorpt_special_details 'X-Area LANA 1.70.0.0 (STOE, 2017)'

loop_
_space_group_symop_operation_xyz
'x, y, z'
'-x+1/2, y+1/2, -z+1/2'
'-x, -y, -z'
'x-1/2, -y-1/2, z-1/2'

loop_
_atom_site_label
_atom_site_type_symbol
_atom_site_fract_x
_atom_site_fract_y
_atom_site_fract_z
_atom_site_U_iso_or_equiv
_atom_site_adp_type
_atom_site_occupancy
_atom_site_site_symmetry_order
_atom_site_calc_flag
_atom_site_refinement_flags_posn
_atom_site_refinement_flags_adp
_atom_site_refinement_flags_occupancy
_atom_site_disorder_assembly
_atom_site_disorder_group
Si1 Si 0.89296(6) 0.46409(5) 0.14239(3) 0.0478(2) Uani 1 1 d D . . . .
Si2 Si 0.10806(6) 0.78449(5) 0.33163(3) 0.0488(2) Uani 1 1 d D . . . .
C1 C 0.68982(19) 0.54986(16) 0.18833(10) 0.0391(5) Uani 1 1 d D . . . .
C2 C 0.7692(2) 0.51731(18) 0.16827(11) 0.0482(6) Uani 1 1 d D . . . .
C3 C 0.31718(18) 0.71097(16) 0.28419(10) 0.0391(5) Uani 1 1 d D . . . .
C4 C 0.2364(2) 0.74159(17) 0.30405(11) 0.0455(6) Uani 1 1 d D . . . .
C11 C 0.59590(17) 0.59098(15) 0.21129(9) 0.0339(5) Uani 1 1 d D . . . .
C12 C 0.58491(17) 0.58952(14) 0.27039(9) 0.0313(5) Uani 1 1 d D . . . .
N13 N 0.66158(14) 0.54584(12) 0.30443(7) 0.0336(4) Uani 1 1 d D . . . .
C14 C 0.65246(17) 0.54667(15) 0.35979(9) 0.0338(5) Uani 1 1 d D . . . .
C15 C 0.73540(18) 0.49111(16) 0.39207(9) 0.0371(5) Uani 1 1 d D . . . .
C16 C 0.77206(19) 0.41476(18) 0.36571(11) 0.0450(6) Uani 1 1 d D . . . .
H16 H 0.740400 0.398461 0.329370 0.054 Uiso 1 1 calc R U . . .
C17 C 0.8539(2) 0.3625(2) 0.39179(12) 0.0562(7) Uani 1 1 d D . . . .
H17 H 0.876241 0.309589 0.373912 0.067 Uiso 1 1 calc R U . . .
C18 C 0.9030(2) 0.3868(2) 0.44355(12) 0.0602(8) Uani 1 1 d D . . . .
H18 H 0.960099 0.351292 0.461102 0.072 Uiso 1 1 calc R U . . .
C19 C 0.8695(2) 0.4622(2) 0.46965(12) 0.0551(7) Uani 1 1 d D . . . .
H19 H 0.904183 0.478871 0.505247 0.066 Uiso 1 1 calc R U . . .
C20 C 0.78507(19) 0.51505(18) 0.44486(10) 0.0445(6) Uani 1 1 d D . . . .
C21 C 0.7530(2) 0.59386(19) 0.47767(11) 0.0495(7) Uani 1 1 d D . . . .
O21 O 0.82424(17) 0.64051(16) 0.50129(9) 0.0726(6) Uani 1 1 d D . . . .
C22 C 0.6346(2) 0.60730(17) 0.48827(10) 0.0442(6) Uani 1 1 d D . . . .
C23 C 0.6104(3) 0.62482(18) 0.54474(11) 0.0550(7) Uani 1 1 d D . . . .
H23 H 0.668993 0.627600 0.573302 0.066 Uiso 1 1 calc R U . . .
C24 C 0.5039(3) 0.63795(19) 0.55933(11) 0.0581(8) Uani 1 1 d D . . . .
H24 H 0.489037 0.648818 0.597847 0.070 Uiso 1 1 calc R U . . .
C25 C 0.4182(2) 0.63544(18) 0.51829(11) 0.0537(7) Uani 1 1 d D . . . .
H25 H 0.344335 0.645642 0.528284 0.064 Uiso 1 1 calc R U . . .
C26 C 0.4402(2) 0.61800(16) 0.46244(10) 0.0437(6) Uani 1 1 d D . . . .
H26 H 0.380552 0.615639 0.434392 0.052 Uiso 1 1 calc R U . . .
C27 C 0.54795(19) 0.60380(15) 0.44638(9) 0.0369(5) Uani 1 1 d D . . . .
C28 C 0.56385(17) 0.59474(15) 0.38454(9) 0.0330(5) Uani 1 1 d D . . . .
N29 N 0.48703(14) 0.63403(12) 0.35172(7) 0.0348(4) Uani 1 1 d D . . . .
C30 C 0.49431(17) 0.63196(14) 0.29436(9) 0.0316(5) Uani 1 1 d D . . . .
C31 C 0.41065(17) 0.67247(15) 0.25923(9) 0.0353(5) Uani 1 1 d D . . . .
C32 C 0.41992(18) 0.67265(15) 0.19998(10) 0.0361(5) Uani 1 1 d D . . . .
C33 C 0.3373(2) 0.71214(18) 0.16248(11) 0.0470(6) Uani 1 1 d D . . . .
H33 H 0.274491 0.738913 0.177749 0.056 Uiso 1 1 calc R U . . .
C34 C 0.3467(2) 0.7122(2) 0.10548(11) 0.0542(7) Uani 1 1 d D . . . .
H34 H 0.290872 0.739126 0.081278 0.065 Uiso 1 1 calc R U . . .
C35 C 0.4392(2) 0.67244(18) 0.08185(11) 0.0504(7) Uani 1 1 d D . . . .
H35 H 0.444875 0.672620 0.041811 0.060 Uiso 1 1 calc R U . . .
C36 C 0.5199(2) 0.63410(17) 0.11565(10) 0.0430(6) Uani 1 1 d D . . . .
H36 H 0.581839 0.608159 0.099040 0.052 Uiso 1 1 calc R U . . .
C37 C 0.51320(18) 0.63209(15) 0.17588(9) 0.0345(5) Uani 1 1 d D . . . .
C41 C 0.9460(2) 0.3891(2) 0.20159(13) 0.0631(8) Uani 1 1 d D . . . .
H41 H 1.008834 0.354102 0.187393 0.076 Uiso 1 1 calc R U . . .
C42 C 0.8573(3) 0.3240(2) 0.21773(16) 0.0784(10) Uani 1 1 d D . . . .
H42A H 0.886204 0.286964 0.249369 0.118 Uiso 1 1 calc R U . . .
H42B H 0.836176 0.286343 0.184992 0.118 Uiso 1 1 calc R U . . .
H42C H 0.792252 0.356623 0.229239 0.118 Uiso 1 1 calc R U . . .
C43 C 0.9898(3) 0.4402(3) 0.25424(15) 0.0936(12) Uani 1 1 d D . . . .
H43A H 1.014399 0.398326 0.284127 0.140 Uiso 1 1 calc R U . . .
H43B H 0.930884 0.477754 0.267901 0.140 Uiso 1 1 calc R U . . .
H43C H 1.052353 0.477362 0.244428 0.140 Uiso 1 1 calc R U . . .
C44 C 0.8463(4) 0.3977(3) 0.07796(16) 0.0997(14) Uani 1 1 d D . . . .
H44 H 0.797410 0.352085 0.094373 0.120 Uiso 1 1 calc R U . . .
C45 C 0.9361(5) 0.3420(3) 0.05471(19) 0.1247(19) Uani 1 1 d D . . . .
H45A H 0.903647 0.301725 0.025676 0.187 Uiso 1 1 calc R U . . .
H45B H 0.972772 0.307440 0.085562 0.187 Uiso 1 1 calc R U . . .
H45C H 0.990376 0.380466 0.037718 0.187 Uiso 1 1 calc R U . . .
C46 C 0.7691(4) 0.4433(4) 0.03642(19) 0.131(2) Uani 1 1 d D . . . .
H46A H 0.740276 0.400712 0.007879 0.197 Uiso 1 1 calc R U . . .
H46B H 0.808486 0.490749 0.017667 0.197 Uiso 1 1 calc R U . . .
H46C H 0.707506 0.468614 0.056249 0.197 Uiso 1 1 calc R U . . .
C47 C 0.9952(5) 0.5534(3) 0.1307(4) 0.106(3) Uani 0.766(12) 1 d D U P A 1
H47 H 1.005693 0.579219 0.169772 0.127 Uiso 0.766(12) 1 calc R U P A 1
C48 C 1.1106(6) 0.5208(8) 0.1211(6) 0.155(6) Uani 0.766(12) 1 d D U P A 1
H48A H 1.127480 0.469333 0.145382 0.232 Uiso 0.766(12) 1 calc R U P A 1
H48B H 1.115118 0.503930 0.081141 0.232 Uiso 0.766(12) 1 calc R U P A 1
H48C H 1.164142 0.568053 0.130478 0.232 Uiso 0.766(12) 1 calc R U P A 1
C49 C 0.9556(8) 0.6298(4) 0.0982(4) 0.163(5) Uani 0.766(12) 1 d D . P A 1
H49A H 0.880218 0.644295 0.108249 0.244 Uiso 0.766(12) 1 calc R U P A 1
H49B H 1.004380 0.680403 0.106869 0.244 Uiso 0.766(12) 1 calc R U P A 1
H49C H 0.955356 0.616280 0.057532 0.244 Uiso 0.766(12) 1 calc R U P A 1
C51 C 0.0501(3) 0.8631(3) 0.27670(16) 0.1014(16) Uani 1 1 d D . . . .
H51 H -0.012756 0.895033 0.293348 0.122 Uiso 1 1 calc R U . . .
C52 C 0.0042(4) 0.8169(5) 0.22305(17) 0.170(3) Uani 1 1 d D . . . .
H52A H -0.022074 0.861294 0.195103 0.255 Uiso 1 1 calc R U . . .
H52B H -0.057413 0.778386 0.232260 0.255 Uiso 1 1 calc R U . . .
H52C H 0.062635 0.781188 0.207186 0.255 Uiso 1 1 calc R U . . .
C53 C 0.1360(5) 0.9322(3) 0.2626(3) 0.161(3) Uani 1 1 d D . . . .
H53A H 0.105665 0.970311 0.231820 0.241 Uiso 1 1 calc R U . . .
H53B H 0.202669 0.902450 0.250482 0.241 Uiso 1 1 calc R U . . .
H53C H 0.154914 0.968242 0.296322 0.241 Uiso 1 1 calc R U . . .
C54 C 0.0157(3) 0.6864(3) 0.33789(16) 0.0820(11) Uani 1 1 d D . . . .
H54 H 0.007301 0.660372 0.298848 0.098 Uiso 1 1 calc R U . . .
C55 C -0.1013(3) 0.7105(4) 0.3533(3) 0.157(2) Uani 1 1 d D . . . .
H55A H -0.151595 0.661288 0.343358 0.235 Uiso 1 1 calc R U . . .
H55B H -0.125906 0.763598 0.332319 0.235 Uiso 1 1 calc R U . . .
H55C H -0.101568 0.722013 0.394249 0.235 Uiso 1 1 calc R U . . .
C56 C 0.0642(4) 0.6128(3) 0.3757(2) 0.1189(17) Uani 1 1 d D . . . .
H56A H 0.016806 0.560296 0.371839 0.178 Uiso 1 1 calc R U . . .
H56B H 0.068465 0.632630 0.415358 0.178 Uiso 1 1 calc R U . . .
H56C H 0.138584 0.598170 0.364244 0.178 Uiso 1 1 calc R U . . .
C57 C 0.1453(3) 0.8465(2) 0.39874(15) 0.0762(10) Uani 1 1 d D . . . .
H57 H 0.191254 0.897399 0.386677 0.091 Uiso 1 1 calc R U . . .
C58 C 0.0457(4) 0.8891(4) 0.42478(19) 0.1270(19) Uani 1 1 d D . . . .
H58A H 0.071456 0.933653 0.452776 0.191 Uiso 1 1 calc R U . . .
H58B H 0.003117 0.843573 0.443502 0.191 Uiso 1 1 calc R U . . .
H58C H -0.001277 0.917525 0.394787 0.191 Uiso 1 1 calc R U . . .
C59 C 0.2182(4) 0.7976(3) 0.44153(17) 0.1075(15) Uani 1 1 d D . . . .
H59A H 0.239660 0.837188 0.473256 0.161 Uiso 1 1 calc R U . . .
H59B H 0.284744 0.777127 0.423658 0.161 Uiso 1 1 calc R U . . .
H59C H 0.178125 0.746599 0.455708 0.161 Uiso 1 1 calc R U . . .
C47B C 0.9920(17) 0.5472(11) 0.1181(11) 0.140(13) Uiso 0.234(12) 1 d D U P A 2
H47B H 0.964245 0.560919 0.078223 0.168 Uiso 0.234(12) 1 calc R U P A 2
C48B C 1.1083(18) 0.513(2) 0.1119(17) 0.105(10) Uiso 0.234(12) 1 d D U P A 2
H48D H 1.105049 0.455971 0.092094 0.158 Uiso 0.234(12) 1 calc R U P A 2
H48E H 1.149757 0.555586 0.090087 0.158 Uiso 0.234(12) 1 calc R U P A 2
H48F H 1.145446 0.505350 0.149707 0.158 Uiso 0.234(12) 1 calc R U P A 2
C49B C 0.9887(13) 0.6330(10) 0.1475(8) 0.077(6) Uiso 0.234(12) 1 d D . P A 2
H49D H 0.911576 0.651514 0.150142 0.115 Uiso 0.234(12) 1 calc R U P A 2
H49E H 1.024058 0.627127 0.185813 0.115 Uiso 0.234(12) 1 calc R U P A 2
H49F H 1.028369 0.677364 0.126193 0.115 Uiso 0.234(12) 1 calc R U P A 2

loop_
_atom_site_aniso_label
_atom_site_aniso_U_11
_atom_site_aniso_U_22
_atom_site_aniso_U_33
_atom_site_aniso_U_23
_atom_site_aniso_U_13
_atom_site_aniso_U_12
Si1 0.0477(4) 0.0442(4) 0.0533(4) -0.0022(3) 0.0187(3) 0.0088(3)
Si2 0.0400(4) 0.0563(5) 0.0512(4) 0.0085(4) 0.0134(3) 0.0132(3)
C1 0.0431(13) 0.0402(14) 0.0343(12) 0.0015(10) 0.0052(10) 0.0081(11)
C2 0.0532(15) 0.0504(16) 0.0415(14) 0.0026(12) 0.0076(12) 0.0126(13)
C3 0.0394(12) 0.0391(14) 0.0388(13) 0.0018(11) 0.0033(10) 0.0072(11)
C4 0.0464(14) 0.0436(15) 0.0468(15) 0.0079(12) 0.0044(11) 0.0086(12)
C11 0.0365(11) 0.0316(13) 0.0338(12) -0.0004(9) 0.0034(9) 0.0027(9)
C12 0.0327(11) 0.0288(12) 0.0324(12) 0.0006(9) 0.0023(9) 0.0008(9)
N13 0.0311(9) 0.0363(11) 0.0334(10) 0.0012(8) 0.0013(7) 0.0022(8)
C14 0.0325(11) 0.0352(13) 0.0333(12) 0.0007(10) -0.0011(9) -0.0029(9)
C15 0.0313(11) 0.0443(14) 0.0355(12) 0.0049(10) 0.0009(9) 0.0011(10)
C16 0.0403(13) 0.0538(16) 0.0406(14) 0.0046(12) 0.0011(10) 0.0114(12)
C17 0.0514(15) 0.0657(19) 0.0518(16) 0.0086(14) 0.0051(13) 0.0221(14)
C18 0.0429(14) 0.080(2) 0.0566(18) 0.0170(16) -0.0075(12) 0.0135(14)
C19 0.0443(14) 0.074(2) 0.0454(15) 0.0100(14) -0.0108(12) -0.0014(14)
C20 0.0385(13) 0.0548(17) 0.0394(13) 0.0067(12) -0.0034(10) -0.0050(11)
C21 0.0543(15) 0.0559(17) 0.0369(14) 0.0005(12) -0.0101(11) -0.0103(13)
O21 0.0648(12) 0.0864(16) 0.0643(13) -0.0205(12) -0.0147(10) -0.0199(12)
C22 0.0585(15) 0.0384(14) 0.0355(13) -0.0019(11) 0.0014(11) -0.0080(12)
C23 0.082(2) 0.0492(17) 0.0337(14) -0.0048(12) -0.0007(13) -0.0144(15)
C24 0.089(2) 0.0507(17) 0.0363(14) -0.0058(12) 0.0196(15) -0.0127(15)
C25 0.0721(18) 0.0461(16) 0.0455(16) -0.0023(12) 0.0250(14) -0.0052(13)
C26 0.0516(14) 0.0394(14) 0.0410(14) 0.0023(11) 0.0115(11) -0.0030(11)
C27 0.0471(13) 0.0307(12) 0.0332(12) 0.0010(10) 0.0038(10) -0.0036(10)
C28 0.0342(11) 0.0321(12) 0.0329(12) 0.0004(9) 0.0027(9) -0.0023(9)
N29 0.0367(10) 0.0344(11) 0.0335(10) -0.0012(8) 0.0047(8) 0.0006(8)
C30 0.0330(11) 0.0289(12) 0.0329(12) -0.0018(9) 0.0033(9) 0.0009(9)
C31 0.0339(11) 0.0323(13) 0.0398(13) 0.0013(10) 0.0034(9) 0.0042(9)
C32 0.0389(12) 0.0310(12) 0.0383(13) 0.0019(10) 0.0009(10) 0.0030(10)
C33 0.0448(14) 0.0491(16) 0.0468(15) 0.0054(12) -0.0005(11) 0.0138(12)
C34 0.0581(16) 0.0580(18) 0.0453(15) 0.0086(13) -0.0069(12) 0.0146(14)
C35 0.0633(16) 0.0534(17) 0.0339(13) 0.0047(12) -0.0014(12) 0.0068(13)
C36 0.0507(14) 0.0423(14) 0.0360(13) 0.0003(11) 0.0031(11) 0.0051(11)
C37 0.0397(12) 0.0296(12) 0.0341(12) 0.0013(10) 0.0017(9) 0.0022(9)
C41 0.0526(16) 0.067(2) 0.071(2) 0.0017(16) 0.0159(14) 0.0233(15)
C42 0.090(2) 0.058(2) 0.090(2) 0.0180(18) 0.029(2) 0.0202(18)
C43 0.077(2) 0.132(4) 0.071(2) 0.004(2) -0.0066(19) 0.006(2)
C44 0.126(3) 0.111(3) 0.063(2) -0.025(2) 0.008(2) 0.036(3)
C45 0.205(5) 0.081(3) 0.092(3) -0.029(2) 0.041(3) 0.043(3)
C46 0.109(3) 0.199(6) 0.083(3) -0.050(3) -0.012(3) 0.019(4)
C47 0.094(4) 0.052(3) 0.180(7) 0.007(3) 0.080(4) -0.006(2)
C48 0.080(4) 0.155(8) 0.239(13) -0.021(6) 0.095(6) -0.042(4)
C49 0.234(9) 0.090(5) 0.173(10) 0.057(5) 0.071(7) -0.018(5)
C51 0.097(3) 0.124(4) 0.088(3) 0.044(3) 0.043(2) 0.077(3)
C52 0.159(5) 0.297(9) 0.054(2) 0.031(4) 0.000(3) 0.142(6)
C53 0.182(5) 0.108(4) 0.204(6) 0.102(4) 0.112(5) 0.086(4)
C54 0.066(2) 0.103(3) 0.078(2) 0.007(2) 0.0084(17) -0.022(2)
C55 0.066(3) 0.194(6) 0.214(6) 0.022(5) 0.043(3) -0.039(3)
C56 0.164(5) 0.089(3) 0.105(3) 0.025(3) 0.015(3) -0.041(3)
C57 0.079(2) 0.071(2) 0.081(2) -0.0130(18) 0.0222(18) 0.0028(18)
C58 0.144(4) 0.146(5) 0.095(3) -0.035(3) 0.039(3) 0.055(4)
C59 0.123(3) 0.117(4) 0.079(3) -0.029(3) -0.027(2) 0.022(3)

loop_
_atom_type_symbol
_atom_type_description
_atom_type_scat_dispersion_real
_atom_type_scat_dispersion_imag
_atom_type_scat_source
C C 0.0181 0.0091 'International Tables Vol C Tables 4.2.6.8 and 6.1.1.4'
H H 0.0000 0.0000 'International Tables Vol C Tables 4.2.6.8 and 6.1.1.4'
N N 0.0311 0.0180 'International Tables Vol C Tables 4.2.6.8 and 6.1.1.4'
O O 0.0492 0.0322 'International Tables Vol C Tables 4.2.6.8 and 6.1.1.4'
Si Si 0.2541 0.3302 'International Tables Vol C Tables 4.2.6.8 and 6.1.1.4'

loop_
_geom_angle_atom_site_label_1
_geom_angle_atom_site_label_2
_geom_angle_atom_site_label_3
_geom_angle
C2 Si1 C47B 111.2(6)
C2 Si1 C47 107.1(2)
C2 Si1 C44 106.84(15)
C47B Si1 C44 106.3(8)
C47 Si1 C44 116.0(3)
C2 Si1 C41 105.47(12)
C47B Si1 C41 116.1(9)
C47 Si1 C41 110.2(3)
C44 Si1 C41 110.59(18)
C4 Si2 C51 105.71(13)
C4 Si2 C54 105.70(15)
C51 Si2 C54 110.95(19)
C4 Si2 C57 107.99(13)
C51 Si2 C57 109.34(19)
C54 Si2 C57 116.50(17)
C2 C1 C11 178.3(3)
C1 C2 Si1 176.1(2)
C4 C3 C31 177.9(3)
C3 C4 Si2 176.7(3)
C12 C11 C37 119.23(19)
C12 C11 C1 119.4(2)
C37 C11 C1 121.3(2)
N13 C12 C11 119.38(19)
N13 C12 C30 120.08(19)
C11 C12 C30 120.53(19)
C14 N13 C12 119.09(18)
N13 C14 C28 120.80(19)
N13 C14 C15 114.18(19)
C28 C14 C15 124.93(19)
C16 C15 C20 118.6(2)
C16 C15 C14 117.6(2)
C20 C15 C14 123.6(2)
C17 C16 C15 120.8(2)
C17 C16 H16 119.6
C15 C16 H16 119.6
C18 C17 C16 120.2(3)
C18 C17 H17 119.9
C16 C17 H17 119.9
C19 C18 C17 119.8(3)
C19 C18 H18 120.1
C17 C18 H18 120.1
C18 C19 C20 121.1(3)
C18 C19 H19 119.4
C20 C19 H19 119.4
C15 C20 C19 119.4(3)
C15 C20 C21 124.0(2)
C19 C20 C21 116.6(2)
O21 C21 C22 120.5(3)
O21 C21 C20 120.1(2)
C22 C21 C20 118.8(2)
C27 C22 C23 119.1(2)
C27 C22 C21 124.6(2)
C23 C22 C21 116.3(2)
C24 C23 C22 121.2(3)
C24 C23 H23 119.4
C22 C23 H23 119.4
C23 C24 C25 120.1(2)
C23 C24 H24 119.9
C25 C24 H24 119.9
C24 C25 C26 119.7(3)
C24 C25 H25 120.2
C26 C25 H25 120.2
C25 C26 C27 121.4(3)
C25 C26 H26 119.3
C27 C26 H26 119.3
C26 C27 C22 118.5(2)
C26 C27 C28 117.1(2)
C22 C27 C28 124.1(2)
N29 C28 C14 120.30(19)
N29 C28 C27 114.03(19)
C14 C28 C27 125.66(19)
C28 N29 C30 119.31(18)
N29 C30 C31 119.20(19)
N29 C30 C12 120.24(19)
C31 C30 C12 120.57(19)
C32 C31 C30 119.18(19)
C32 C31 C3 121.2(2)
C30 C31 C3 119.6(2)
C31 C32 C33 121.5(2)
C31 C32 C37 120.2(2)
C33 C32 C37 118.3(2)
C34 C33 C32 121.2(2)
C34 C33 H33 119.4
C32 C33 H33 119.4
C33 C34 C35 120.3(2)
C33 C34 H34 119.8
C35 C34 H34 119.8
C36 C35 C34 120.7(2)
C36 C35 H35 119.7
C34 C35 H35 119.7
C35 C36 C37 120.9(2)
C35 C36 H36 119.5
C37 C36 H36 119.5
C11 C37 C36 121.3(2)
C11 C37 C32 120.2(2)
C36 C37 C32 118.5(2)
C42 C41 C43 109.9(3)
C42 C41 Si1 111.1(2)
C43 C41 Si1 112.7(2)
C42 C41 H41 107.7
C43 C41 H41 107.7
Si1 C41 H41 107.7
C41 C42 H42A 109.5
C41 C42 H42B 109.5
H42A C42 H42B 109.5
C41 C42 H42C 109.5
H42A C42 H42C 109.5
H42B C42 H42C 109.5
C41 C43 H43A 109.5
C41 C43 H43B 109.5
H43A C43 H43B 109.5
C41 C43 H43C 109.5
H43A C43 H43C 109.5
H43B C43 H43C 109.5
C46 C44 C45 117.4(4)
C46 C44 Si1 115.7(3)
C45 C44 Si1 113.8(3)
C46 C44 H44 102.2
C45 C44 H44 102.2
Si1 C44 H44 102.2
C44 C45 H45A 109.5
C44 C45 H45B 109.5
H45A C45 H45B 109.5
C44 C45 H45C 109.5
H45A C45 H45C 109.5
H45B C45 H45C 109.5
C44 C46 H46A 109.5
C44 C46 H46B 109.5
H46A C46 H46B 109.5
C44 C46 H46C 109.5
H46A C46 H46C 109.5
H46B C46 H46C 109.5
C49 C47 C48 117.3(7)
C49 C47 Si1 116.9(6)
C48 C47 Si1 114.5(5)
C49 C47 H47 101.3
C48 C47 H47 101.3
Si1 C47 H47 101.3
C47 C48 H48A 109.5
C47 C48 H48B 109.5
H48A C48 H48B 109.5
C47 C48 H48C 109.5
H48A C48 H48C 109.5
H48B C48 H48C 109.5
C47 C49 H49A 109.5
C47 C49 H49B 109.5
H49A C49 H49B 109.5
C47 C49 H49C 109.5
H49A C49 H49C 109.5
H49B C49 H49C 109.5
C52 C51 C53 110.7(4)
C52 C51 Si2 113.0(3)
C53 C51 Si2 110.7(3)
C52 C51 H51 107.4
C53 C51 H51 107.4
Si2 C51 H51 107.4
C51 C52 H52A 109.5
C51 C52 H52B 109.5
H52A C52 H52B 109.5
C51 C52 H52C 109.5
H52A C52 H52C 109.5
H52B C52 H52C 109.5
C51 C53 H53A 109.5
C51 C53 H53B 109.5
H53A C53 H53B 109.5
C51 C53 H53C 109.5
H53A C53 H53C 109.5
H53B C53 H53C 109.5
C56 C54 C55 111.5(4)
C56 C54 Si2 114.4(3)
C55 C54 Si2 113.4(3)
C56 C54 H54 105.5
C55 C54 H54 105.5
Si2 C54 H54 105.5
C54 C55 H55A 109.5
C54 C55 H55B 109.5
H55A C55 H55B 109.5
C54 C55 H55C 109.5
H55A C55 H55C 109.5
H55B C55 H55C 109.5
C54 C56 H56A 109.5
C54 C56 H56B 109.5
H56A C56 H56B 109.5
C54 C56 H56C 109.5
H56A C56 H56C 109.5
H56B C56 H56C 109.5
C59 C57 C58 112.7(3)
C59 C57 Si2 115.3(3)
C58 C57 Si2 113.2(3)
C59 C57 H57 104.8
C58 C57 H57 104.8
Si2 C57 H57 104.8
C57 C58 H58A 109.5
C57 C58 H58B 109.5
H58A C58 H58B 109.5
C57 C58 H58C 109.5
H58A C58 H58C 109.5
H58B C58 H58C 109.5
C57 C59 H59A 109.5
C57 C59 H59B 109.5
H59A C59 H59B 109.5
C57 C59 H59C 109.5
H59A C59 H59C 109.5
H59B C59 H59C 109.5
C49B C47B C48B 113.3(18)
C49B C47B Si1 114.6(12)
C48B C47B Si1 114.9(16)
C49B C47B H47B 104.1
C48B C47B H47B 104.1
Si1 C47B H47B 104.1
C47B C48B H48D 109.5
C47B C48B H48E 109.5
H48D C48B H48E 109.5
C47B C48B H48F 109.5
H48D C48B H48F 109.5
H48E C48B H48F 109.5
C47B C49B H49D 109.5
C47B C49B H49E 109.5
H49D C49B H49E 109.5
C47B C49B H49F 109.5
H49D C49B H49F 109.5
H49E C49B H49F 109.5

loop_
_geom_bond_atom_site_label_1
_geom_bond_atom_site_label_2
_geom_bond_distance
Si1 C2 1.835(3)
Si1 C47B 1.849(12)
Si1 C47 1.861(5)
Si1 C44 1.879(4)
Si1 C41 1.880(3)
Si2 C4 1.837(2)
Si2 C51 1.863(3)
Si2 C54 1.867(4)
Si2 C57 1.870(3)
C1 C2 1.200(3)
C1 C11 1.429(3)
C3 C4 1.200(3)
C3 C31 1.429(3)
C11 C12 1.407(3)
C11 C37 1.409(3)
C12 N13 1.361(3)
C12 C30 1.416(3)
N13 C14 1.316(3)
C14 C28 1.446(3)
C14 C15 1.483(3)
C15 C16 1.394(3)
C15 C20 1.397(3)
C16 C17 1.382(3)
C16 H16 0.9500
C17 C18 1.375(4)
C17 H17 0.9500
C18 C19 1.366(4)
C18 H18 0.9500
C19 C20 1.398(4)
C19 H19 0.9500
C20 C21 1.483(4)
C21 O21 1.222(3)
C21 C22 1.483(4)
C22 C27 1.398(3)
C22 C23 1.404(3)
C23 C24 1.367(4)
C23 H23 0.9500
C24 C25 1.377(4)
C24 H24 0.9500
C25 C26 1.383(3)
C25 H25 0.9500
C26 C27 1.396(3)
C26 H26 0.9500
C27 C28 1.487(3)
C28 N29 1.315(3)
N29 C30 1.360(3)
C30 C31 1.409(3)
C31 C32 1.407(3)
C32 C33 1.426(3)
C32 C37 1.430(3)
C33 C34 1.355(4)
C33 H33 0.9500
C34 C35 1.413(4)
C34 H34 0.9500
C35 C36 1.353(3)
C35 H35 0.9500
C36 C37 1.427(3)
C36 H36 0.9500
C41 C42 1.521(4)
C41 C43 1.530(5)
C41 H41 1.0000
C42 H42A 0.9800
C42 H42B 0.9800
C42 H42C 0.9800
C43 H43A 0.9800
C43 H43B 0.9800
C43 H43C 0.9800
C44 C46 1.483(5)
C44 C45 1.503(5)
C44 H44 1.0000
C45 H45A 0.9800
C45 H45B 0.9800
C45 H45C 0.9800
C46 H46A 0.9800
C46 H46B 0.9800
C46 H46C 0.9800
C47 C49 1.451(9)
C47 C48 1.511(7)
C47 H47 1.0000
C48 H48A 0.9800
C48 H48B 0.9800
C48 H48C 0.9800
C49 H49A 0.9800
C49 H49B 0.9800
C49 H49C 0.9800
C51 C52 1.520(6)
C51 C53 1.524(6)
C51 H51 1.0000
C52 H52A 0.9800
C52 H52B 0.9800
C52 H52C 0.9800
C53 H53A 0.9800
C53 H53B 0.9800
C53 H53C 0.9800
C54 C56 1.520(5)
C54 C55 1.526(5)
C54 H54 1.0000
C55 H55A 0.9800
C55 H55B 0.9800
C55 H55C 0.9800
C56 H56A 0.9800
C56 H56B 0.9800
C56 H56C 0.9800
C57 C59 1.495(5)
C57 C58 1.526(5)
C57 H57 1.0000
C58 H58A 0.9800
C58 H58B 0.9800
C58 H58C 0.9800
C59 H59A 0.9800
C59 H59B 0.9800
C59 H59C 0.9800
C47B C49B 1.471(13)
C47B C48B 1.514(14)
C47B H47B 1.0000
C48B H48D 0.9800
C48B H48E 0.9800
C48B H48F 0.9800
C49B H49D 0.9800
C49B H49E 0.9800
C49B H49F 0.9800

loop_
_geom_torsion_atom_site_label_1
_geom_torsion_atom_site_label_2
_geom_torsion_atom_site_label_3
_geom_torsion_atom_site_label_4
_geom_torsion
C37 C11 C12 N13 176.6(2)
C1 C11 C12 N13 -2.7(3)
C37 C11 C12 C30 -2.6(3)
C1 C11 C12 C30 178.2(2)
C11 C12 N13 C14 178.2(2)
C30 C12 N13 C14 -2.6(3)
C12 N13 C14 C28 -1.3(3)
C12 N13 C14 C15 175.41(19)
N13 C14 C15 C16 -31.9(3)
C28 C14 C15 C16 144.6(2)
N13 C14 C15 C20 142.4(2)
C28 C14 C15 C20 -41.0(3)
C20 C15 C16 C17 1.6(4)
C14 C15 C16 C17 176.2(2)
C15 C16 C17 C18 -2.1(4)
C16 C17 C18 C19 1.1(4)
C17 C18 C19 C20 0.5(4)
C16 C15 C20 C19 0.0(4)
C14 C15 C20 C19 -174.3(2)
C16 C15 C20 C21 -179.2(2)
C14 C15 C20 C21 6.5(4)
C18 C19 C20 C15 -1.0(4)
C18 C19 C20 C21 178.2(3)
C15 C20 C21 O21 -137.6(3)
C19 C20 C21 O21 43.2(4)
C15 C20 C21 C22 51.3(4)
C19 C20 C21 C22 -128.0(3)
O21 C21 C22 C27 139.0(3)
C20 C21 C22 C27 -49.9(4)
O21 C21 C22 C23 -40.9(4)
C20 C21 C22 C23 130.2(3)
C27 C22 C23 C24 0.4(4)
C21 C22 C23 C24 -179.8(3)
C22 C23 C24 C25 -1.0(4)
C23 C24 C25 C26 1.2(4)
C24 C25 C26 C27 -0.8(4)
C25 C26 C27 C22 0.2(4)
C25 C26 C27 C28 -173.9(2)
C23 C22 C27 C26 0.0(4)
C21 C22 C27 C26 -179.8(2)
C23 C22 C27 C28 173.7(2)
C21 C22 C27 C28 -6.2(4)
N13 C14 C28 N29 4.1(3)
C15 C14 C28 N29 -172.3(2)
N13 C14 C28 C27 -177.1(2)
C15 C14 C28 C27 6.5(4)
C26 C27 C28 N29 25.3(3)
C22 C27 C28 N29 -148.5(2)
C26 C27 C28 C14 -153.6(2)
C22 C27 C28 C14 32.7(4)
C14 C28 N29 C30 -2.6(3)
C27 C28 N29 C30 178.48(19)
C28 N29 C30 C31 178.7(2)
C28 N29 C30 C12 -1.3(3)
N13 C12 C30 N29 4.1(3)
C11 C12 C30 N29 -176.8(2)
N13 C12 C30 C31 -175.9(2)
C11 C12 C30 C31 3.3(3)
N29 C30 C31 C32 178.1(2)
C12 C30 C31 C32 -1.9(3)
N29 C30 C31 C3 -3.1(3)
C12 C30 C31 C3 176.8(2)
C30 C31 C32 C33 179.6(2)
C3 C31 C32 C33 0.8(4)
C30 C31 C32 C37 0.0(3)
C3 C31 C32 C37 -178.7(2)
C31 C32 C33 C34 179.9(3)
C37 C32 C33 C34 -0.5(4)
C32 C33 C34 C35 0.3(4)
C33 C34 C35 C36 -0.3(4)
C34 C35 C36 C37 0.6(4)
C12 C11 C37 C36 -179.1(2)
C1 C11 C37 C36 0.1(3)
C12 C11 C37 C32 0.7(3)
C1 C11 C37 C32 179.9(2)
C35 C36 C37 C11 178.9(2)
C35 C36 C37 C32 -0.9(4)
C31 C32 C37 C11 0.6(3)
C33 C32 C37 C11 -178.9(2)
C31 C32 C37 C36 -179.6(2)
C33 C32 C37 C36 0.8(3)
C2 Si1 C41 C42 56.4(2)
C47B Si1 C41 C42 -180.0(7)
C47 Si1 C41 C42 171.7(3)
C44 Si1 C41 C42 -58.7(3)
C2 Si1 C41 C43 -67.4(2)
C47B Si1 C41 C43 56.2(7)
C47 Si1 C41 C43 47.9(3)
C44 Si1 C41 C43 177.5(2)
C2 Si1 C44 C46 45.5(4)
C47B Si1 C44 C46 -73.3(9)
C47 Si1 C44 C46 -73.8(4)
C41 Si1 C44 C46 159.8(3)
C2 Si1 C44 C45 -174.1(3)
C47B Si1 C44 C45 67.1(8)
C47 Si1 C44 C45 66.6(4)
C41 Si1 C44 C45 -59.8(4)
C2 Si1 C47 C49 -49.3(8)
C44 Si1 C47 C49 69.9(8)
C41 Si1 C47 C49 -163.5(7)
C2 Si1 C47 C48 167.9(8)
C44 Si1 C47 C48 -72.9(9)
C41 Si1 C47 C48 53.7(9)
C4 Si2 C51 C52 71.1(3)
C54 Si2 C51 C52 -43.0(3)
C57 Si2 C51 C52 -172.8(3)
C4 Si2 C51 C53 -53.7(3)
C54 Si2 C51 C53 -167.8(3)
C57 Si2 C51 C53 62.4(3)
C4 Si2 C54 C56 57.7(3)
C51 Si2 C54 C56 171.9(3)
C57 Si2 C54 C56 -62.2(4)
C4 Si2 C54 C55 -172.8(3)
C51 Si2 C54 C55 -58.7(4)
C57 Si2 C54 C55 67.3(4)
C4 Si2 C57 C59 -50.6(3)
C51 Si2 C57 C59 -165.2(3)
C54 Si2 C57 C59 68.0(3)
C4 Si2 C57 C58 177.5(3)
C51 Si2 C57 C58 63.0(3)
C54 Si2 C57 C58 -63.8(4)
C2 Si1 C47B C49B 30(2)
C44 Si1 C47B C49B 145.5(17)
C41 Si1 C47B C49B -91.0(18)
C2 Si1 C47B C48B 163.3(19)
C44 Si1 C47B C48B -81(2)
C41 Si1 C47B C48B 43(2)
